data_7133847
loop_
_publ_author_name
'Zars, Ethan'
'Pick, Lisa'
'Kankanamge, Achala'
'Gau, Michael R.'
'Meyer, Karsten'
'Mindiola, Daniel J.'

_publ_section_title
;
 C<sub>sp<sup>2</sup></sub>-H/F bond activation and borylation with iron.
;
_journal_issue 97
_journal_name_full 'Chemical communications (Cambridge, England)'
_journal_page_first 14415
_journal_page_last 14418
_journal_paper_doi 10.1039/d4cc04127e
_journal_volume 60
_journal_year 2024
_chemical_formula_moiety 'C29 H41 Cl Fe N3, C20 H40 K O8, C4 H8 O'
_chemical_formula_sum 'C53 H89 Cl Fe K N3 O9'
_chemical_formula_weight 1042.67
_space_group_crystal_system monoclinic
_space_group_IT_number 14
_space_group_name_Hall '-P 2yn'
_space_group_name_H-M_alt 'P 1 21/n 1'
_atom_sites_solution_hydrogens geom
_atom_sites_solution_primary dual
_audit_creation_date 2023-08-17
_audit_creation_method
;
Olex2 1.5
(compiled 2021.10.07 svn.r9718050b for OlexSys, GUI svn.r6410)
;
_audit_update_record
;
2024-08-13 deposited with the CCDC.	2024-10-06 downloaded from the CCDC.
;
_cell_angle_alpha 90
_cell_angle_beta 103.340(2)
_cell_angle_gamma 90
_cell_formula_units_Z 4
_cell_length_a 14.8545(3)
_cell_length_b 23.4401(4)
_cell_length_c 16.8987(3)
_cell_measurement_reflns_used 56792
_cell_measurement_temperature 100
_cell_measurement_theta_max 28.2510
_cell_measurement_theta_min 2.2380
_cell_volume 5725.21(19)
_computing_cell_refinement 'CrysAlisPro 1.171.42.91a (Rigaku OD, 2023)'
_computing_data_collection 'CrysAlisPro 1.171.42.91a (Rigaku OD, 2023)'
_computing_data_reduction 'CrysAlisPro 1.171.42.91a (Rigaku OD, 2023)'
_computing_molecular_graphics 'Olex2 1.5 (Dolomanov et al., 2009)'
_computing_publication_material 'Olex2 1.5 (Dolomanov et al., 2009)'
_computing_structure_refinement 'SHELXL 2019/3 (Sheldrick, 2015)'
_computing_structure_solution 'SHELXT 2014/5 (Sheldrick, 2014)'
_diffrn_ambient_environment N~2~
_diffrn_ambient_temperature 100
_diffrn_detector 'HPC area detector'
_diffrn_detector_area_resol_mean 10.0
_diffrn_detector_type 'Dectris Pilatus3 R 200K'
_diffrn_measured_fraction_theta_full 1.000
_diffrn_measured_fraction_theta_max 1.000
_diffrn_measurement_details
;
List of Runs (angles in degrees, time in seconds):

  # Type    Start    End  Width  t~exp~   \w     \q     \k     \f   Frames
#--------------------------------------------------------------------------
  1  \w    -13.00  78.00   0.50    9.00    --    6.66  67.00 121.00  182
  2  \w    -65.00  26.00   0.50    9.00    --    6.66 -67.00 -12.00  182
  3  \w     -9.00  59.00   0.50    9.00    --    6.66  57.00-150.00  136
  4  \w    -25.00  30.00   0.50    9.00    --    6.66 -77.00  60.00  110
  5  \w    -73.00   5.00   0.50    9.00    --    6.66 -19.00   0.00  156
  6  \w    -25.00  17.00   0.50    9.00    --   -7.13 -77.00-180.00   84
  7  \w    -59.00   9.00   0.50    9.00    --   -7.13 -57.00 -60.00  136
  8  \w    -31.00  25.00   0.50    9.00    --   -7.13  77.00  60.00  112
  9  \w    -59.00   9.00   0.50    9.00    --   -7.13 -57.00 150.00  136
 10  \w    -31.00  25.00   0.50    9.00    --   -7.13  77.00 -60.00  112
 11  \w    -31.00  25.00   0.50    9.00    --   -7.13  77.00-120.00  112
 12  \w    -26.00  64.00   0.50    9.00    --   -7.13  67.00 121.00  180
 13  \w    -59.00   9.00   0.50    9.00    --   -7.13 -57.00 -90.00  136
 14  \w    -25.00   0.00   0.50    9.00    --    6.66 -77.00-150.00   50
;
_diffrn_measurement_device '\k-geometry diffractometer'
_diffrn_measurement_device_type 'Rigaku XtaLAB Synergy-S'
_diffrn_measurement_method '\w scans'
_diffrn_orient_matrix_type 'CrysAlisPro convention (1999,Acta A55,543-557)'
_diffrn_orient_matrix_UB_11 -0.0425646000
_diffrn_orient_matrix_UB_12 -0.0134807000
_diffrn_orient_matrix_UB_13 -0.0178879000
_diffrn_orient_matrix_UB_21 0.0062606000
_diffrn_orient_matrix_UB_22 -0.0189754000
_diffrn_orient_matrix_UB_23 0.0335367000
_diffrn_orient_matrix_UB_31 -0.0235957000
_diffrn_orient_matrix_UB_32 0.0193390000
_diffrn_orient_matrix_UB_33 0.0204194000
_diffrn_radiation_monochromator mirror
_diffrn_radiation_probe x-ray
_diffrn_radiation_type 'Mo K\a'
_diffrn_radiation_wavelength 0.71073
_diffrn_reflns_av_R_equivalents 0.0461
_diffrn_reflns_av_unetI/netI 0.0211
_diffrn_reflns_Laue_measured_fraction_full 1.000
_diffrn_reflns_Laue_measured_fraction_max 1.000
_diffrn_reflns_limit_h_max 19
_diffrn_reflns_limit_h_min -19
_diffrn_reflns_limit_k_max 31
_diffrn_reflns_limit_k_min -31
_diffrn_reflns_limit_l_max 22
_diffrn_reflns_limit_l_min -22
_diffrn_reflns_number 175002
_diffrn_reflns_point_group_measured_fraction_full 1.000
_diffrn_reflns_point_group_measured_fraction_max 1.000
_diffrn_reflns_theta_full 25.242
_diffrn_reflns_theta_max 28.283
_diffrn_reflns_theta_min 2.080
_diffrn_source 'micro-focus sealed X-ray tube'
_diffrn_source_type 'PhotonJet (Mo) X-ray Source'
_exptl_absorpt_coefficient_mu 0.436
_exptl_absorpt_correction_T_max 1.00000
_exptl_absorpt_correction_T_min 0.85239
_exptl_absorpt_correction_type multi-scan
_exptl_absorpt_process_details 'SCALE3 ABSPACK'
_exptl_crystal_colour orange
_exptl_crystal_colour_primary orange
_exptl_crystal_density_diffrn 1.210
_exptl_crystal_description block
_exptl_crystal_F_000 2248
_exptl_crystal_size_max 0.32
_exptl_crystal_size_mid 0.16
_exptl_crystal_size_min 0.13
_refine_diff_density_max 0.630
_refine_diff_density_min -0.348
_refine_diff_density_rms 0.047
_refine_ls_extinction_method none
_refine_ls_goodness_of_fit_ref 1.028
_refine_ls_hydrogen_treatment constr
_refine_ls_matrix_type full
_refine_ls_number_parameters 688
_refine_ls_number_reflns 14209
_refine_ls_number_restraints 138
_refine_ls_restrained_S_all 1.032
_refine_ls_R_factor_all 0.0395
_refine_ls_R_factor_gt 0.0322
_refine_ls_shift/su_max 0.002
_refine_ls_shift/su_mean 0.000
_refine_ls_structure_factor_coef Fsqd
_refine_ls_weighting_details 'w=1/[\s^2^(Fo^2^)+(0.0382P)^2^+2.5106P] where P=(Fo^2^+2Fc^2^)/3'
_refine_ls_weighting_scheme calc
_refine_ls_wR_factor_gt 0.0773
_refine_ls_wR_factor_ref 0.0801
_reflns_Friedel_coverage 0.000
_reflns_number_gt 12325
_reflns_number_total 14209
_reflns_threshold_expression 'I > 2\s(I)'
_cod_data_source_file d4cc04127e2.cif
_cod_data_source_block 90081_cmpd5
_cod_depositor_comments 'Adding full bibliography for 7133846--7133849.cif.'
_cod_database_code 7133847
_shelx_shelxl_version_number 2019/3
_shelx_space_group_comment
;
The symmetry employed for this shelxl refinement is uniquely defined
by the following loop, which should always be used as a source of
symmetry information in preference to the above space-group names.
They are only intended as comments.
;
_shelx_estimated_absorpt_t_max 0.946
_shelx_estimated_absorpt_t_min 0.873
_olex2_refinement_description
;
1. Fixed Uiso
 At 1.2 times of:
  All C(H) groups, All C(H,H) groups, All C(H,H,H,H) groups
 At 1.5 times of:
  All C(H,H,H) groups
2. Uiso/Uaniso restraints and constraints
C51 \\sim C51* \\sim C52 \\sim C52*: within 2A with sigma of 0.005 and sigma
for terminal atoms of 0.01 within 2A
C43 \\sim C43* \\sim C44 \\sim C44*: within 2A with sigma of 0.005 and sigma
for terminal atoms of 0.01 within 2A
O8 \\sim O8* \\sim C48 \\sim C48* \\sim C49 \\sim C49*: within 2A with sigma of
0.005 and sigma for terminal atoms of 0.01 within 2A
3. Others
 Fixed Sof: O8(0.75) O8*(0.25) H42A(0.8) H42B(0.8) H42C(0.2) H42D(0.2)
 C43(0.8) H43A(0.8) H43B(0.8) C43*(0.2) H43C(0.2) H43D(0.2) C44(0.8) H44A(0.8)
 H44B(0.8) C44*(0.2) H44C(0.2) H44D(0.2) H45A(0.8) H45B(0.8) H45C(0.2)
 H45D(0.2) H46C(0.25) H46D(0.25) H46A(0.75) H46B(0.75) H47A(0.75) H47B(0.75)
 H47C(0.25) H47D(0.25) C48(0.75) H48A(0.75) H48B(0.75) C48*(0.25) H48C(0.25)
 H48D(0.25) C49(0.75) H49A(0.75) H49B(0.75) C49*(0.25) H49C(0.25) H49D(0.25)
 H50A(0.75) H50B(0.75) H50C(0.25) H50D(0.25) C51(0.75) H51A(0.75) H51B(0.75)
 C51*(0.25) H51C(0.25) H51D(0.25) C52(0.75) H52A(0.75) H52B(0.75) C52*(0.25)
 H52C(0.25) H52D(0.25) H53A(0.75) H53B(0.75) H53C(0.25) H53D(0.25)
4.a Secondary CH2 refined with riding coordinates:
 C30(H30A,H30B), C31(H31A,H31B), C32(H32A,H32B), C33(H33A,H33B), C34(H34A,
 H34B), C35(H35A,H35B), C36(H36A,H36B), C37(H37A,H37B), C38(H38A,H38B),
 C39(H39A,H39B), C40(H40A,H40B), C41(H41A,H41B), C42(H42A,H42B), C42(H42C,H42D),
  C43(H43A,H43B), C43*(H43C,H43D), C44(H44A,H44B), C44*(H44C,H44D), C45(H45A,
 H45B), C45(H45C,H45D), C46(H46C,H46D), C46(H46A,H46B), C47(H47A,H47B),
 C47(H47C,H47D), C48(H48A,H48B), C48*(H48C,H48D), C49(H49A,H49B), C49*(H49C,
 H49D), C50(H50A,H50B), C50(H50C,H50D), C51(H51A,H51B), C51*(H51C,H51D),
 C52(H52A,H52B), C52*(H52C,H52D), C53(H53A,H53B), C53(H53C,H53D)
4.b Aromatic/amide H refined with riding coordinates:
 C2(H2), C3(H3), C4(H4), C8(H8), C20(H20)
4.c Idealised Me refined as rotating group:
 C11(H11A,H11B,H11C), C12(H12A,H12B,H12C), C13(H13A,H13B,H13C), C15(H15A,H15B,
 H15C), C16(H16A,H16B,H16C), C17(H17A,H17B,H17C), C23(H23A,H23B,H23C), C24(H24A,
 H24B,H24C), C25(H25A,H25B,H25C), C27(H27A,H27B,H27C), C28(H28A,H28B,H28C),
 C29(H29A,H29B,H29C)
;
_olex2_submission_special_instructions 'No special instructions were received'
_oxdiff_exptl_absorpt_empirical_details
;
Empirical correction (ABSPACK) includes:
- Absorption correction using spherical harmonics
- Frame scaling
;
_oxdiff_exptl_absorpt_empirical_full_max 1.338
_oxdiff_exptl_absorpt_empirical_full_min 0.747

loop_
_space_group_symop_operation_xyz
'x, y, z'
'-x+1/2, y+1/2, -z+1/2'
'-x, -y, -z'
'x-1/2, -y-1/2, z-1/2'

loop_
_atom_site_label
_atom_site_type_symbol
_atom_site_fract_x
_atom_site_fract_y
_atom_site_fract_z
_atom_site_U_iso_or_equiv
_atom_site_adp_type
_atom_site_occupancy
_atom_site_site_symmetry_order
_atom_site_calc_flag
_atom_site_refinement_flags_posn
_atom_site_refinement_flags_adp
_atom_site_refinement_flags_occupancy
_atom_site_disorder_assembly
_atom_site_disorder_group
Fe1 Fe 0.56341(2) 0.18749(2) 0.23568(2) 0.01142(4) Uani 1 1 d . . . . .
Cl1 Cl 0.42424(2) 0.14564(2) 0.23657(2) 0.01800(6) Uani 1 1 d . . . . .
N1 N 0.69220(7) 0.18991(4) 0.31437(6) 0.01286(19) Uani 1 1 d . . . . .
N2 N 0.64286(6) 0.13840(4) 0.17618(6) 0.01260(19) Uani 1 1 d . . . . .
N3 N 0.56345(6) 0.26646(4) 0.29083(6) 0.01198(18) Uani 1 1 d . . . . .
C1 C 0.70645(8) 0.22991(5) 0.37376(7) 0.0130(2) Uani 1 1 d . . . . .
C2 C 0.79205(8) 0.23098(5) 0.43035(7) 0.0167(2) Uani 1 1 d . . . . .
H2 H 0.803836 0.257925 0.473506 0.020 Uiso 1 1 calc R U . . .
C3 C 0.85898(8) 0.19175(5) 0.42172(7) 0.0188(2) Uani 1 1 d . . . . .
H3 H 0.916053 0.190776 0.461147 0.023 Uiso 1 1 calc R U . . .
C4 C 0.84464(8) 0.15384(5) 0.35688(7) 0.0175(2) Uani 1 1 d . . . . .
H4 H 0.891764 0.127884 0.350950 0.021 Uiso 1 1 calc R U . . .
C5 C 0.75902(8) 0.15468(5) 0.30026(7) 0.0133(2) Uani 1 1 d . . . . .
C6 C 0.73137(8) 0.12448(5) 0.22271(7) 0.0129(2) Uani 1 1 d . . . . .
C7 C 0.77673(8) 0.08839(5) 0.17734(7) 0.0136(2) Uani 1 1 d . . . . .
C8 C 0.71315(8) 0.08111(5) 0.10197(7) 0.0147(2) Uani 1 1 d . . . . .
H8 H 0.723174 0.058879 0.057784 0.018 Uiso 1 1 calc R U . . .
C9 C 0.63320(8) 0.11189(5) 0.10300(7) 0.0129(2) Uani 1 1 d . . . . .
C10 C 0.87351(8) 0.06208(5) 0.19740(7) 0.0168(2) Uani 1 1 d . . . . .
C11 C 0.94787(8) 0.10875(6) 0.20423(8) 0.0208(3) Uani 1 1 d . . . . .
H11A H 0.939132 0.129053 0.152321 0.031 Uiso 1 1 calc R U . . .
H11B H 1.009382 0.091174 0.217533 0.031 Uiso 1 1 calc R U . . .
H11C H 0.942418 0.135720 0.247195 0.031 Uiso 1 1 calc R U . . .
C12 C 0.88606(10) 0.02220(6) 0.12817(9) 0.0289(3) Uani 1 1 d . . . . .
H12A H 0.838310 -0.007472 0.119522 0.043 Uiso 1 1 calc R U . . .
H12B H 0.947338 0.004388 0.142903 0.043 Uiso 1 1 calc R U . . .
H12C H 0.880500 0.044347 0.078082 0.043 Uiso 1 1 calc R U . . .
C13 C 0.88944(9) 0.02495(5) 0.27473(8) 0.0232(3) Uani 1 1 d . . . . .
H13A H 0.877969 0.047753 0.320005 0.035 Uiso 1 1 calc R U . . .
H13B H 0.953449 0.011160 0.288153 0.035 Uiso 1 1 calc R U . . .
H13C H 0.847032 -0.007664 0.265159 0.035 Uiso 1 1 calc R U . . .
C14 C 0.54623(8) 0.11543(5) 0.03533(7) 0.0148(2) Uani 1 1 d . . . . .
C15 C 0.50222(8) 0.17486(5) 0.03072(8) 0.0181(2) Uani 1 1 d . . . . .
H15A H 0.548794 0.203799 0.027301 0.027 Uiso 1 1 calc R U . . .
H15B H 0.478644 0.181537 0.079517 0.027 Uiso 1 1 calc R U . . .
H15C H 0.451102 0.177240 -0.017600 0.027 Uiso 1 1 calc R U . . .
C16 C 0.47575(8) 0.07081(5) 0.05015(8) 0.0199(2) Uani 1 1 d . . . . .
H16A H 0.455460 0.080659 0.099658 0.030 Uiso 1 1 calc R U . . .
H16B H 0.504753 0.033025 0.056502 0.030 Uiso 1 1 calc R U . . .
H16C H 0.422207 0.070378 0.003717 0.030 Uiso 1 1 calc R U . . .
C17 C 0.57060(9) 0.10295(6) -0.04657(7) 0.0211(3) Uani 1 1 d . . . . .
H17A H 0.592447 0.063529 -0.047004 0.032 Uiso 1 1 calc R U . . .
H17B H 0.619364 0.129126 -0.054160 0.032 Uiso 1 1 calc R U . . .
H17C H 0.515526 0.108244 -0.090761 0.032 Uiso 1 1 calc R U . . .
C18 C 0.62896(8) 0.26960(5) 0.36552(7) 0.0125(2) Uani 1 1 d . . . . .
C19 C 0.60756(8) 0.31559(5) 0.41200(7) 0.0135(2) Uani 1 1 d . . . . .
C20 C 0.52888(8) 0.34131(5) 0.36196(7) 0.0155(2) Uani 1 1 d . . . . .
H20 H 0.497798 0.374032 0.375485 0.019 Uiso 1 1 calc R U . . .
C21 C 0.50425(8) 0.31081(5) 0.28940(7) 0.0133(2) Uani 1 1 d . . . . .
C22 C 0.65143(8) 0.33548(5) 0.49837(7) 0.0161(2) Uani 1 1 d . . . . .
C23 C 0.74255(9) 0.36772(6) 0.50096(8) 0.0211(3) Uani 1 1 d . . . . .
H23A H 0.772996 0.376356 0.557545 0.032 Uiso 1 1 calc R U . . .
H23B H 0.729143 0.403365 0.470178 0.032 Uiso 1 1 calc R U . . .
H23C H 0.783406 0.343938 0.476788 0.032 Uiso 1 1 calc R U . . .
C24 C 0.66675(9) 0.28517(6) 0.55872(7) 0.0206(2) Uani 1 1 d . . . . .
H24A H 0.704469 0.255935 0.540348 0.031 Uiso 1 1 calc R U . . .
H24B H 0.606824 0.268822 0.561455 0.031 Uiso 1 1 calc R U . . .
H24C H 0.698700 0.298779 0.612746 0.031 Uiso 1 1 calc R U . . .
C25 C 0.58617(9) 0.37729(6) 0.52756(8) 0.0238(3) Uani 1 1 d . . . . .
H25A H 0.613107 0.388245 0.584026 0.036 Uiso 1 1 calc R U . . .
H25B H 0.526158 0.358892 0.524201 0.036 Uiso 1 1 calc R U . . .
H25C H 0.577640 0.411376 0.493056 0.036 Uiso 1 1 calc R U . . .
C26 C 0.42297(8) 0.32448(5) 0.21915(7) 0.0158(2) Uani 1 1 d . . . . .
C27 C 0.42175(11) 0.38865(6) 0.20078(9) 0.0318(3) Uani 1 1 d . . . . .
H27A H 0.478430 0.399125 0.183959 0.048 Uiso 1 1 calc R U . . .
H27B H 0.418190 0.410133 0.249718 0.048 Uiso 1 1 calc R U . . .
H27C H 0.367864 0.397657 0.156952 0.048 Uiso 1 1 calc R U . . .
C28 C 0.33273(9) 0.30748(7) 0.24271(9) 0.0305(3) Uani 1 1 d . . . . .
H28A H 0.279876 0.317394 0.198367 0.046 Uiso 1 1 calc R U . . .
H28B H 0.327962 0.327908 0.292169 0.046 Uiso 1 1 calc R U . . .
H28C H 0.332793 0.266279 0.252607 0.046 Uiso 1 1 calc R U . . .
C29 C 0.42748(9) 0.29221(6) 0.14164(8) 0.0226(3) Uani 1 1 d . . . . .
H29A H 0.377250 0.305101 0.096850 0.034 Uiso 1 1 calc R U . . .
H29B H 0.420981 0.251208 0.150229 0.034 Uiso 1 1 calc R U . . .
H29C H 0.487112 0.299605 0.128110 0.034 Uiso 1 1 calc R U . . .
K1 K 0.89895(2) 0.37387(2) 0.11728(2) 0.01738(6) Uani 1 1 d . . . . .
O1 O 0.80576(6) 0.27433(4) 0.04205(6) 0.0239(2) Uani 1 1 d . . . . .
O2 O 0.76420(6) 0.32381(4) 0.18277(6) 0.0246(2) Uani 1 1 d . . . . .
O3 O 0.82330(6) 0.43610(4) 0.22770(5) 0.01989(18) Uani 1 1 d . . . . .
O4 O 0.98622(6) 0.47443(4) 0.18390(5) 0.01985(18) Uani 1 1 d . . . . .
O5 O 1.03839(6) 0.42159(4) 0.05101(6) 0.02125(19) Uani 1 1 d . . . . .
O6 O 0.97225(7) 0.31181(4) 0.00558(6) 0.02176(19) Uani 1 1 d . . . . .
O7 O 0.77220(8) 0.43723(6) 0.00566(7) 0.0437(3) Uani 1 1 d . . . . .
O8 O 1.0017(4) 0.3082(2) 0.2407(4) 0.0423(10) Uani 0.75 1 d . U P A 1
O8* O 0.9959(13) 0.3187(7) 0.2512(12) 0.0319(16) Uani 0.25 1 d . U P A 2
C30 C 0.76146(10) 0.24397(6) 0.09576(10) 0.0298(3) Uani 1 1 d . . . . .
H30A H 0.808537 0.225873 0.139662 0.036 Uiso 1 1 calc R U . . .
H30B H 0.721475 0.213599 0.065561 0.036 Uiso 1 1 calc R U . . .
C31 C 0.70428(10) 0.28496(6) 0.13153(10) 0.0292(3) Uani 1 1 d . . . . .
H31A H 0.661649 0.306023 0.087535 0.035 Uiso 1 1 calc R U . . .
H31B H 0.666841 0.263890 0.163329 0.035 Uiso 1 1 calc R U . . .
C32 C 0.71586(10) 0.36090(6) 0.22585(9) 0.0265(3) Uani 1 1 d . . . . .
H32A H 0.682854 0.338230 0.259727 0.032 Uiso 1 1 calc R U . . .
H32B H 0.669752 0.383722 0.186925 0.032 Uiso 1 1 calc R U . . .
C33 C 0.78481(10) 0.39954(6) 0.27863(8) 0.0244(3) Uani 1 1 d . . . . .
H33A H 0.754121 0.422535 0.313951 0.029 Uiso 1 1 calc R U . . .
H33B H 0.834359 0.376681 0.313784 0.029 Uiso 1 1 calc R U . . .
C34 C 0.88428(9) 0.47784(6) 0.27339(8) 0.0230(3) Uani 1 1 d . . . . .
H34A H 0.933130 0.458766 0.314712 0.028 Uiso 1 1 calc R U . . .
H34B H 0.849337 0.503618 0.301802 0.028 Uiso 1 1 calc R U . . .
C35 C 0.92705(9) 0.51133(5) 0.21625(8) 0.0226(3) Uani 1 1 d . . . . .
H35A H 0.878140 0.527036 0.171582 0.027 Uiso 1 1 calc R U . . .
H35B H 0.963218 0.543549 0.245448 0.027 Uiso 1 1 calc R U . . .
C36 C 1.03178(10) 0.50407(6) 0.13079(8) 0.0251(3) Uani 1 1 d . . . . .
H36A H 1.068317 0.536124 0.160082 0.030 Uiso 1 1 calc R U . . .
H36B H 0.985520 0.519851 0.084155 0.030 Uiso 1 1 calc R U . . .
C37 C 1.09429(10) 0.46339(6) 0.10098(9) 0.0269(3) Uani 1 1 d . . . . .
H37A H 1.132100 0.484179 0.069213 0.032 Uiso 1 1 calc R U . . .
H37B H 1.136543 0.444681 0.147658 0.032 Uiso 1 1 calc R U . . .
C38 C 1.09105(10) 0.38145(6) 0.01763(9) 0.0249(3) Uani 1 1 d . . . . .
H38A H 1.130117 0.358515 0.061662 0.030 Uiso 1 1 calc R U . . .
H38B H 1.131979 0.401586 -0.011827 0.030 Uiso 1 1 calc R U . . .
C39 C 1.02554(10) 0.34334(6) -0.03961(8) 0.0252(3) Uani 1 1 d . . . . .
H39A H 0.984135 0.366519 -0.081839 0.030 Uiso 1 1 calc R U . . .
H39B H 1.060617 0.316865 -0.066890 0.030 Uiso 1 1 calc R U . . .
C40 C 0.91070(10) 0.27304(6) -0.04541(9) 0.0279(3) Uani 1 1 d . . . . .
H40A H 0.945725 0.247855 -0.074571 0.034 Uiso 1 1 calc R U . . .
H40B H 0.864426 0.294419 -0.086196 0.034 Uiso 1 1 calc R U . . .
C41 C 0.86320(11) 0.23812(6) 0.00716(10) 0.0299(3) Uani 1 1 d . . . . .
H41A H 0.825230 0.208077 -0.025850 0.036 Uiso 1 1 calc R U . . .
H41B H 0.909820 0.219381 0.050768 0.036 Uiso 1 1 calc R U . . .
C42 C 0.70770(13) 0.47641(9) 0.02531(12) 0.0483(4) Uani 1 1 d . . . . .
H42A H 0.721658 0.515700 0.010290 0.058 Uiso 0.8 1 calc R U P B 1
H42B H 0.710256 0.475385 0.084360 0.058 Uiso 0.8 1 calc R U P B 1
H42C H 0.737962 0.513277 0.043551 0.058 Uiso 0.2 1 calc R U P C 2
H42D H 0.680159 0.460981 0.068918 0.058 Uiso 0.2 1 calc R U P C 2
C43 C 0.61442(18) 0.45841(17) -0.0221(2) 0.0673(8) Uani 0.8 1 d . U P D 1
H43A H 0.571611 0.491244 -0.034912 0.081 Uiso 0.8 1 calc R U P D 1
H43B H 0.586892 0.429029 0.007234 0.081 Uiso 0.8 1 calc R U P D 1
C43* C 0.6362(9) 0.4836(6) -0.0511(9) 0.0668(17) Uani 0.2 1 d . U P D 2
H43C H 0.661617 0.497260 -0.096970 0.080 Uiso 0.2 1 calc R U P D 2
H43D H 0.583846 0.507903 -0.044694 0.080 Uiso 0.2 1 calc R U P D 2
C44 C 0.63919(19) 0.43341(14) -0.10077(18) 0.0611(7) Uani 0.8 1 d . U P D 1
H44A H 0.593054 0.404843 -0.127580 0.073 Uiso 0.8 1 calc R U P D 1
H44B H 0.644071 0.463895 -0.140115 0.073 Uiso 0.8 1 calc R U P D 1
C44* C 0.6111(8) 0.4148(6) -0.0565(9) 0.0649(17) Uani 0.2 1 d . U P D 2
H44C H 0.563421 0.403487 -0.105239 0.078 Uiso 0.2 1 calc R U P D 2
H44D H 0.598646 0.398359 -0.006172 0.078 Uiso 0.2 1 calc R U P D 2
C45 C 0.72965(16) 0.40689(9) -0.06659(12) 0.0554(5) Uani 1 1 d . . . . .
H45A H 0.721370 0.366296 -0.053715 0.066 Uiso 0.8 1 calc R U P D 1
H45B H 0.769089 0.408815 -0.106408 0.066 Uiso 0.8 1 calc R U P D 1
H45C H 0.749353 0.366471 -0.064824 0.066 Uiso 0.2 1 calc R U P D 2
H45D H 0.740230 0.425414 -0.116303 0.066 Uiso 0.2 1 calc R U P D 2
C46 C 0.97413(11) 0.27060(7) 0.29655(11) 0.0375(4) Uani 1 1 d . . . . .
H46C H 0.934219 0.243709 0.258865 0.045 Uiso 0.25 1 calc R U P A 2
H46D H 0.939216 0.283945 0.336351 0.045 Uiso 0.25 1 calc R U P A 2
H46A H 0.927827 0.242948 0.267346 0.045 Uiso 0.75 1 calc R U P A 1
H46B H 0.946509 0.292252 0.335357 0.045 Uiso 0.75 1 calc R U P A 1
C47 C 1.05987(11) 0.24016(7) 0.34066(10) 0.0323(3) Uani 1 1 d . . . . .
H47A H 1.045772 0.200727 0.354984 0.039 Uiso 0.75 1 calc R U P E 1
H47B H 1.090467 0.260789 0.390780 0.039 Uiso 0.75 1 calc R U P E 1
H47C H 1.057367 0.199137 0.326368 0.039 Uiso 0.25 1 calc R U P F 2
H47D H 1.068829 0.244080 0.400304 0.039 Uiso 0.25 1 calc R U P F 2
C48 C 1.11911(15) 0.24044(11) 0.27901(15) 0.0357(5) Uani 0.75 1 d . U P A 1
H48A H 1.185706 0.237388 0.305526 0.043 Uiso 0.75 1 calc R U P A 1
H48B H 1.101747 0.209233 0.238905 0.043 Uiso 0.75 1 calc R U P A 1
C48* C 1.1360(5) 0.2704(4) 0.3107(5) 0.0436(12) Uani 0.25 1 d . U P A 2
H48C H 1.165736 0.243388 0.279527 0.052 Uiso 0.25 1 calc R U P A 2
H48D H 1.183748 0.284310 0.357676 0.052 Uiso 0.25 1 calc R U P A 2
C49 C 1.0958(2) 0.29798(12) 0.24035(18) 0.0385(6) Uani 0.75 1 d . U P A 1
H49A H 1.135902 0.327793 0.271775 0.046 Uiso 0.75 1 calc R U P A 1
H49B H 1.104396 0.297986 0.183985 0.046 Uiso 0.75 1 calc R U P A 1
C49* C 1.0955(7) 0.3203(4) 0.2569(6) 0.0393(13) Uani 0.25 1 d . U P A 2
H49C H 1.122137 0.356756 0.281196 0.047 Uiso 0.25 1 calc R U P A 2
H49D H 1.108626 0.316426 0.202282 0.047 Uiso 0.25 1 calc R U P A 2
O9 O 0.64732(7) 0.48208(5) 0.68314(7) 0.0361(3) Uani 1 1 d . . . . .
C50 C 0.63828(10) 0.52115(6) 0.61759(10) 0.0314(3) Uani 1 1 d . . . . .
H50A H 0.587687 0.548598 0.617841 0.038 Uiso 0.75 1 calc R U P G 1
H50B H 0.624642 0.500665 0.564943 0.038 Uiso 0.75 1 calc R U P G 1
H50C H 0.620902 0.559476 0.633698 0.038 Uiso 0.25 1 calc R U P H 2
H50D H 0.590655 0.508007 0.569980 0.038 Uiso 0.25 1 calc R U P H 2
C51 C 0.73038(14) 0.55186(9) 0.63062(14) 0.0334(4) Uani 0.75 1 d . U P I 1
H51A H 0.735640 0.582659 0.671511 0.040 Uiso 0.75 1 calc R U P I 1
H51B H 0.740832 0.567798 0.579228 0.040 Uiso 0.75 1 calc R U P I 1
C51* C 0.7307(4) 0.5224(3) 0.5986(4) 0.0313(10) Uani 0.25 1 d . U P I 2
H51C H 0.737571 0.490697 0.561810 0.038 Uiso 0.25 1 calc R U P I 2
H51D H 0.740760 0.559004 0.572645 0.038 Uiso 0.25 1 calc R U P I 2
C52 C 0.7978(3) 0.50128(13) 0.6625(2) 0.0331(7) Uani 0.75 1 d . U P I 1
H52A H 0.809317 0.477683 0.617288 0.040 Uiso 0.75 1 calc R U P I 1
H52B H 0.857502 0.515032 0.696063 0.040 Uiso 0.75 1 calc R U P I 1
C52* C 0.7937(9) 0.5164(5) 0.6752(8) 0.0368(15) Uani 0.25 1 d . U P I 2
H52C H 0.799920 0.552127 0.707219 0.044 Uiso 0.25 1 calc R U P I 2
H52D H 0.855430 0.503674 0.669566 0.044 Uiso 0.25 1 calc R U P I 2
C53 C 0.74284(12) 0.46894(9) 0.71312(12) 0.0451(4) Uani 1 1 d . . . . .
H53A H 0.752990 0.427405 0.709091 0.054 Uiso 0.75 1 calc R U P I 1
H53B H 0.763035 0.480279 0.770947 0.054 Uiso 0.75 1 calc R U P I 1
H53C H 0.757531 0.430571 0.695096 0.054 Uiso 0.25 1 calc R U P I 2
H53D H 0.760182 0.470497 0.773277 0.054 Uiso 0.25 1 calc R U P I 2

loop_
_atom_site_aniso_label
_atom_site_aniso_U_11
_atom_site_aniso_U_22
_atom_site_aniso_U_33
_atom_site_aniso_U_23
_atom_site_aniso_U_13
_atom_site_aniso_U_12
Fe1 0.00929(8) 0.01250(8) 0.01199(8) -0.00217(6) 0.00147(6) -0.00008(6)
Cl1 0.01356(13) 0.01782(14) 0.02299(14) -0.00110(11) 0.00495(11) -0.00308(10)
N1 0.0119(4) 0.0144(5) 0.0119(4) -0.0008(4) 0.0017(4) 0.0002(3)
N2 0.0111(4) 0.0136(5) 0.0123(4) -0.0012(3) 0.0011(4) -0.0001(3)
N3 0.0107(4) 0.0137(5) 0.0113(4) -0.0005(3) 0.0022(3) -0.0009(3)
C1 0.0139(5) 0.0146(5) 0.0107(5) 0.0002(4) 0.0034(4) -0.0008(4)
C2 0.0159(6) 0.0211(6) 0.0119(5) -0.0032(4) 0.0008(4) -0.0004(4)
C3 0.0135(5) 0.0267(6) 0.0137(5) -0.0014(5) -0.0018(4) 0.0018(5)
C4 0.0139(5) 0.0219(6) 0.0158(6) -0.0012(5) 0.0015(4) 0.0040(4)
C5 0.0125(5) 0.0143(5) 0.0131(5) 0.0006(4) 0.0033(4) 0.0002(4)
C6 0.0111(5) 0.0138(5) 0.0132(5) 0.0007(4) 0.0019(4) 0.0004(4)
C7 0.0124(5) 0.0131(5) 0.0153(5) -0.0004(4) 0.0029(4) 0.0001(4)
C8 0.0152(5) 0.0138(5) 0.0152(5) -0.0022(4) 0.0037(4) 0.0001(4)
C9 0.0136(5) 0.0120(5) 0.0130(5) -0.0009(4) 0.0029(4) -0.0014(4)
C10 0.0130(5) 0.0177(6) 0.0189(6) -0.0036(4) 0.0019(4) 0.0033(4)
C11 0.0133(5) 0.0269(7) 0.0225(6) -0.0002(5) 0.0048(5) 0.0006(5)
C12 0.0200(6) 0.0342(8) 0.0303(7) -0.0142(6) 0.0016(5) 0.0105(5)
C13 0.0210(6) 0.0163(6) 0.0289(7) 0.0022(5) -0.0014(5) 0.0028(5)
C14 0.0134(5) 0.0162(6) 0.0137(5) -0.0030(4) 0.0010(4) 0.0003(4)
C15 0.0177(6) 0.0177(6) 0.0165(6) -0.0010(4) -0.0008(5) 0.0029(4)
C16 0.0154(6) 0.0189(6) 0.0240(6) -0.0038(5) 0.0012(5) -0.0027(4)
C17 0.0192(6) 0.0286(7) 0.0139(6) -0.0050(5) 0.0003(5) 0.0034(5)
C18 0.0118(5) 0.0141(5) 0.0111(5) -0.0002(4) 0.0013(4) -0.0016(4)
C19 0.0126(5) 0.0146(5) 0.0132(5) -0.0015(4) 0.0030(4) -0.0022(4)
C20 0.0155(5) 0.0151(5) 0.0157(5) -0.0018(4) 0.0033(4) 0.0012(4)
C21 0.0124(5) 0.0138(5) 0.0137(5) 0.0001(4) 0.0030(4) -0.0006(4)
C22 0.0161(5) 0.0189(6) 0.0126(5) -0.0048(4) 0.0022(4) -0.0005(4)
C23 0.0195(6) 0.0220(6) 0.0199(6) -0.0043(5) 0.0010(5) -0.0048(5)
C24 0.0225(6) 0.0262(7) 0.0130(6) -0.0018(5) 0.0036(5) -0.0012(5)
C25 0.0236(6) 0.0283(7) 0.0189(6) -0.0108(5) 0.0034(5) 0.0030(5)
C26 0.0142(5) 0.0166(6) 0.0151(5) -0.0011(4) 0.0005(4) 0.0025(4)
C27 0.0404(8) 0.0193(7) 0.0276(7) 0.0018(5) -0.0088(6) 0.0057(6)
C28 0.0136(6) 0.0516(9) 0.0252(7) 0.0014(6) 0.0021(5) 0.0027(6)
C29 0.0214(6) 0.0287(7) 0.0149(6) -0.0032(5) -0.0017(5) 0.0077(5)
K1 0.01748(12) 0.01571(12) 0.02042(13) -0.00241(9) 0.00739(10) -0.00236(9)
O1 0.0238(5) 0.0167(4) 0.0326(5) -0.0021(4) 0.0095(4) -0.0014(4)
O2 0.0201(5) 0.0199(5) 0.0368(5) -0.0012(4) 0.0125(4) -0.0023(4)
O3 0.0240(4) 0.0189(4) 0.0181(4) -0.0008(3) 0.0074(4) -0.0019(3)
O4 0.0233(5) 0.0151(4) 0.0220(4) -0.0003(3) 0.0069(4) -0.0017(3)
O5 0.0213(4) 0.0206(5) 0.0238(5) -0.0027(4) 0.0093(4) -0.0031(3)
O6 0.0271(5) 0.0198(4) 0.0205(4) -0.0028(3) 0.0097(4) -0.0006(4)
O7 0.0338(6) 0.0564(8) 0.0361(6) 0.0003(5) -0.0017(5) 0.0132(5)
O8 0.0251(10) 0.060(2) 0.044(2) 0.0258(16) 0.0120(11) 0.0067(13)
O8* 0.022(2) 0.042(3) 0.034(3) 0.010(2) 0.012(2) -0.005(2)
C30 0.0298(7) 0.0178(6) 0.0437(9) -0.0011(6) 0.0121(6) -0.0087(5)
C31 0.0229(7) 0.0258(7) 0.0412(8) 0.0004(6) 0.0122(6) -0.0082(5)
C32 0.0245(7) 0.0233(7) 0.0372(8) 0.0063(6) 0.0187(6) 0.0018(5)
C33 0.0296(7) 0.0242(7) 0.0237(7) 0.0058(5) 0.0148(6) 0.0049(5)
C34 0.0255(7) 0.0227(6) 0.0199(6) -0.0067(5) 0.0035(5) 0.0027(5)
C35 0.0252(6) 0.0144(6) 0.0268(7) -0.0053(5) 0.0032(5) 0.0001(5)
C36 0.0325(7) 0.0188(6) 0.0243(7) 0.0004(5) 0.0071(6) -0.0087(5)
C37 0.0246(7) 0.0293(7) 0.0282(7) -0.0013(6) 0.0090(6) -0.0109(5)
C38 0.0242(7) 0.0253(7) 0.0299(7) 0.0038(5) 0.0158(6) 0.0020(5)
C39 0.0353(7) 0.0227(7) 0.0227(7) 0.0015(5) 0.0171(6) 0.0050(5)
C40 0.0325(7) 0.0243(7) 0.0275(7) -0.0106(5) 0.0079(6) 0.0023(6)
C41 0.0322(8) 0.0176(6) 0.0410(8) -0.0092(6) 0.0108(6) -0.0009(5)
C42 0.0418(10) 0.0594(12) 0.0420(10) -0.0002(9) 0.0060(8) 0.0142(9)
C43 0.0322(12) 0.093(2) 0.0730(19) 0.0146(16) 0.0037(12) 0.0052(13)
C43* 0.043(3) 0.082(3) 0.066(3) 0.009(3) -0.006(3) 0.007(3)
C44 0.0451(13) 0.0765(18) 0.0506(15) 0.0013(13) -0.0115(11) 0.0017(12)
C44* 0.041(3) 0.082(3) 0.062(3) 0.008(3) -0.008(3) 0.001(3)
C45 0.0733(14) 0.0503(11) 0.0347(10) 0.0011(8) -0.0035(9) 0.0130(10)
C46 0.0300(8) 0.0328(8) 0.0514(10) 0.0089(7) 0.0130(7) 0.0004(6)
C47 0.0306(8) 0.0329(8) 0.0330(8) 0.0015(6) 0.0066(6) -0.0036(6)
C48 0.0244(10) 0.0427(12) 0.0428(12) 0.0037(10) 0.0131(9) 0.0018(9)
C48* 0.028(2) 0.053(3) 0.051(3) 0.013(2) 0.011(2) -0.001(2)
C49 0.0260(9) 0.0513(16) 0.0412(13) 0.0121(11) 0.0136(9) -0.0007(12)
C49* 0.0273(19) 0.051(3) 0.041(2) 0.014(2) 0.0111(19) -0.001(2)
O9 0.0276(5) 0.0396(6) 0.0430(6) 0.0030(5) 0.0123(5) -0.0052(5)
C50 0.0254(7) 0.0243(7) 0.0455(9) -0.0003(6) 0.0105(6) 0.0029(5)
C51 0.0327(10) 0.0292(11) 0.0435(12) -0.0080(9) 0.0197(9) -0.0068(8)
C51* 0.029(2) 0.031(2) 0.037(2) -0.003(2) 0.0131(19) -0.003(2)
C52 0.0217(10) 0.0364(17) 0.0427(15) -0.0090(11) 0.0108(10) -0.0004(12)
C52* 0.030(2) 0.036(3) 0.046(3) -0.005(3) 0.013(2) -0.005(3)
C53 0.0298(8) 0.0579(11) 0.0426(10) 0.0117(8) -0.0018(7) -0.0062(8)

loop_
_atom_type_symbol
_atom_type_description
_atom_type_scat_dispersion_real
_atom_type_scat_dispersion_imag
_atom_type_scat_source
C C 0.0033 0.0016 'International Tables Vol C Tables 4.2.6.8 and 6.1.1.4'
H H 0.0000 0.0000 'International Tables Vol C Tables 4.2.6.8 and 6.1.1.4'
Cl Cl 0.1484 0.1585 'International Tables Vol C Tables 4.2.6.8 and 6.1.1.4'
Fe Fe 0.3463 0.8444 'International Tables Vol C Tables 4.2.6.8 and 6.1.1.4'
K K 0.2009 0.2494 'International Tables Vol C Tables 4.2.6.8 and 6.1.1.4'
N N 0.0061 0.0033 'International Tables Vol C Tables 4.2.6.8 and 6.1.1.4'
O O 0.0106 0.0060 'International Tables Vol C Tables 4.2.6.8 and 6.1.1.4'

loop_
_geom_angle_atom_site_label_1
_geom_angle_atom_site_label_2
_geom_angle_atom_site_label_3
_geom_angle
_geom_angle_site_symmetry_1
_geom_angle_site_symmetry_3
_geom_angle_publ_flag
N1 Fe1 Cl1 135.34(3) . . ?
N1 Fe1 N2 77.31(4) . . ?
N1 Fe1 N3 77.38(4) . . ?
N2 Fe1 Cl1 112.46(3) . . ?
N2 Fe1 N3 140.78(4) . . ?
N3 Fe1 Cl1 106.62(3) . . ?
C1 N1 Fe1 117.38(8) . . ?
C1 N1 C5 123.87(10) . . ?
C5 N1 Fe1 118.56(8) . . ?
C6 N2 Fe1 114.98(7) . . ?
C9 N2 Fe1 138.00(8) . . ?
C9 N2 C6 106.93(9) . . ?
C18 N3 Fe1 112.26(7) . . ?
C21 N3 Fe1 137.95(8) . . ?
C21 N3 C18 106.67(9) . . ?
N1 C1 C2 118.65(10) . . ?
N1 C1 C18 112.65(10) . . ?
C2 C1 C18 128.56(10) . . ?
C3 C2 C1 118.38(11) . . ?
C2 C3 C4 121.63(11) . . ?
C3 C4 C5 118.60(11) . . ?
N1 C5 C4 118.30(10) . . ?
N1 C5 C6 112.78(10) . . ?
C4 C5 C6 128.81(10) . . ?
N2 C6 C5 114.96(10) . . ?
N2 C6 C7 109.70(10) . . ?
C7 C6 C5 134.88(10) . . ?
C6 C7 C10 131.54(10) . . ?
C8 C7 C6 104.99(10) . . ?
C8 C7 C10 123.44(10) . . ?
C9 C8 C7 108.74(10) . . ?
N2 C9 C8 109.64(10) . . ?
N2 C9 C14 123.54(10) . . ?
C8 C9 C14 126.80(10) . . ?
C7 C10 C11 110.59(10) . . ?
C7 C10 C12 110.39(10) . . ?
C7 C10 C13 111.61(10) . . ?
C11 C10 C12 106.10(11) . . ?
C11 C10 C13 111.73(10) . . ?
C12 C10 C13 106.19(11) . . ?
C9 C14 C15 111.53(9) . . ?
C9 C14 C16 109.43(10) . . ?
C9 C14 C17 109.37(9) . . ?
C15 C14 C16 109.10(10) . . ?
C15 C14 C17 108.27(10) . . ?
C17 C14 C16 109.10(10) . . ?
N3 C18 C1 114.76(10) . . ?
N3 C18 C19 109.95(10) . . ?
C19 C18 C1 134.92(10) . . ?
C18 C19 C22 131.54(10) . . ?
C20 C19 C18 104.74(10) . . ?
C20 C19 C22 123.67(10) . . ?
C21 C20 C19 108.75(10) . . ?
N3 C21 C20 109.85(10) . . ?
N3 C21 C26 124.73(10) . . ?
C20 C21 C26 125.42(10) . . ?
C19 C22 C23 110.78(10) . . ?
C19 C22 C24 111.35(10) . . ?
C19 C22 C25 109.84(10) . . ?
C24 C22 C23 111.20(10) . . ?
C25 C22 C23 107.02(10) . . ?
C25 C22 C24 106.45(10) . . ?
C21 C26 C27 109.55(10) . . ?
C21 C26 C28 109.05(10) . . ?
C21 C26 C29 112.43(10) . . ?
C27 C26 C28 109.65(12) . . ?
C29 C26 C27 108.22(11) . . ?
C29 C26 C28 107.90(11) . . ?
O1 K1 C49* 104.35(16) . . ?
O2 K1 O1 60.66(3) . . ?
O2 K1 O3 60.98(3) . . ?
O2 K1 O4 120.52(3) . . ?
O2 K1 O5 178.32(3) . . ?
O2 K1 O6 118.73(3) . . ?
O2 K1 O7 93.38(4) . . ?
O2 K1 C49* 98.35(16) . . ?
O3 K1 O1 119.62(3) . . ?
O3 K1 O5 120.35(3) . . ?
O3 K1 C49* 97.88(16) . . ?
O4 K1 O1 177.12(3) . . ?
O4 K1 O3 60.85(3) . . ?
O4 K1 O5 60.56(3) . . ?
O4 K1 C49* 78.23(16) . . ?
O5 K1 O1 118.33(3) . . ?
O5 K1 C49* 80.54(16) . . ?
O6 K1 O1 59.92(3) . . ?
O6 K1 O3 179.25(3) . . ?
O6 K1 O4 119.58(3) . . ?
O6 K1 O5 59.95(3) . . ?
O6 K1 C49* 82.84(16) . . ?
O7 K1 O1 87.21(3) . . ?
O7 K1 O3 81.96(3) . . ?
O7 K1 O4 90.08(3) . . ?
O7 K1 O5 87.87(3) . . ?
O7 K1 O6 97.39(3) . . ?
O7 K1 C49* 166.49(16) . . ?
O8 K1 O1 90.45(12) . . ?
O8 K1 O2 77.61(14) . . ?
O8 K1 O3 91.37(11) . . ?
O8 K1 O4 92.38(12) . . ?
O8 K1 O5 101.18(14) . . ?
O8 K1 O6 89.22(11) . . ?
O8 K1 O7 170.66(13) . . ?
O8* K1 O1 95.3(3) . . ?
O8* K1 O2 76.0(4) . . ?
O8* K1 O3 84.8(3) . . ?
O8* K1 O4 87.6(3) . . ?
O8* K1 O5 103.0(4) . . ?
O8* K1 O6 95.8(3) . . ?
O8* K1 O7 166.0(4) . . ?
O8* K1 C49* 22.5(4) . . ?
C30 O1 K1 111.79(8) . . ?
C41 O1 K1 113.32(8) . . ?
C41 O1 C30 111.97(10) . . ?
C31 O2 K1 116.00(8) . . ?
C31 O2 C32 112.51(10) . . ?
C32 O2 K1 116.19(7) . . ?
C33 O3 K1 111.59(7) . . ?
C33 O3 C34 112.17(10) . . ?
C34 O3 K1 114.45(7) . . ?
C35 O4 K1 113.27(7) . . ?
C36 O4 K1 113.64(7) . . ?
C36 O4 C35 111.70(10) . . ?
C37 O5 K1 114.83(7) . . ?
C38 O5 K1 114.80(7) . . ?
C38 O5 C37 113.00(10) . . ?
C39 O6 K1 116.26(7) . . ?
C39 O6 C40 111.33(10) . . ?
C40 O6 K1 116.34(8) . . ?
C42 O7 K1 125.21(10) . . ?
C42 O7 C45 109.42(14) . . ?
C45 O7 K1 114.36(10) . . ?
C46 O8 K1 131.0(4) . . ?
C49 O8 K1 117.8(4) . . ?
C49 O8 C46 109.4(4) . . ?
C46 O8* K1 132.5(10) . . ?
C46 O8* C49* 109.5(12) . . ?
C49* O8* K1 112.1(10) . . ?
O1 C30 C31 108.90(11) . . ?
O2 C31 C30 108.86(11) . . ?
O2 C32 C33 108.44(11) . . ?
O3 C33 C32 108.58(11) . . ?
O3 C34 C35 108.70(10) . . ?
O4 C35 C34 108.65(10) . . ?
O4 C36 C37 108.86(11) . . ?
O5 C37 C36 108.35(11) . . ?
O5 C38 C39 108.42(11) . . ?
O6 C39 C38 108.73(11) . . ?
O6 C40 C41 108.25(11) . . ?
O1 C41 C40 109.21(11) . . ?
O7 C42 C43 106.5(2) . . ?
O7 C42 C43* 104.9(6) . . ?
C42 C43 C44 100.9(2) . . ?
C42 C43* C44* 92.6(8) . . ?
C45 C44 C43 101.3(2) . . ?
C43* C44* C45 83.9(7) . . ?
O7 C45 C44 108.00(18) . . ?
O7 C45 C44* 96.7(5) . . ?
O8 C46 C47 106.5(3) . . ?
O8* C46 C47 111.6(7) . . ?
C46 C47 C48 102.60(14) . . ?
C46 C47 C48* 103.0(3) . . ?
C49 C48 C47 101.00(18) . . ?
C47 C48* C49* 109.7(6) . . ?
O8 C49 C48 106.2(3) . . ?
O8* C49* K1 45.3(8) . . ?
O8* C49* C48* 105.9(9) . . ?
C48* C49* K1 145.7(6) . . ?
C50 O9 C53 108.91(12) . . ?
O9 C50 C51 105.85(14) . . ?
O9 C50 C51* 104.9(3) . . ?
C50 C51 C52 100.1(2) . . ?
C52* C51* C50 104.4(7) . . ?
C53 C52 C51 100.9(2) . . ?
C51* C52* C53 99.6(8) . . ?
O9 C53 C52 108.23(19) . . ?
O9 C53 C52* 103.7(5) . . ?

loop_
_geom_bond_atom_site_label_1
_geom_bond_atom_site_label_2
_geom_bond_distance
_geom_bond_site_symmetry_2
_geom_bond_publ_flag
Fe1 Cl1 2.2914(3) . ?
Fe1 N1 2.0633(10) . ?
Fe1 N2 2.0678(10) . ?
Fe1 N3 2.0723(10) . ?
N1 C1 1.3540(15) . ?
N1 C5 1.3540(15) . ?
N2 C6 1.4057(14) . ?
N2 C9 1.3617(14) . ?
N3 C18 1.4066(14) . ?
N3 C21 1.3584(14) . ?
C1 C2 1.4039(16) . ?
C1 C18 1.4615(16) . ?
C2 C3 1.3864(17) . ?
C3 C4 1.3884(17) . ?
C4 C5 1.4043(16) . ?
C5 C6 1.4625(16) . ?
C6 C7 1.4128(16) . ?
C7 C8 1.4101(16) . ?
C7 C10 1.5287(16) . ?
C8 C9 1.3931(16) . ?
C9 C14 1.5172(16) . ?
C10 C11 1.5399(17) . ?
C10 C12 1.5421(17) . ?
C10 C13 1.5422(18) . ?
C14 C15 1.5331(16) . ?
C14 C16 1.5407(17) . ?
C14 C17 1.5373(16) . ?
C18 C19 1.4126(16) . ?
C19 C20 1.4101(16) . ?
C19 C22 1.5275(16) . ?
C20 C21 1.3933(16) . ?
C21 C26 1.5193(16) . ?
C22 C23 1.5421(17) . ?
C22 C24 1.5411(17) . ?
C22 C25 1.5376(17) . ?
C26 C27 1.5352(18) . ?
C26 C28 1.5363(18) . ?
C26 C29 1.5273(17) . ?
K1 O1 2.8573(9) . ?
K1 O2 2.7623(9) . ?
K1 O3 2.8000(9) . ?
K1 O4 2.7984(9) . ?
K1 O5 2.8045(9) . ?
K1 O6 2.7952(9) . ?
K1 O7 2.7696(12) . ?
K1 O8 2.752(6) . ?
K1 O8* 2.71(2) . ?
K1 C49* 3.533(10) . ?
O1 C30 1.4279(17) . ?
O1 C41 1.4241(16) . ?
O2 C31 1.4197(17) . ?
O2 C32 1.4292(16) . ?
O3 C33 1.4244(15) . ?
O3 C34 1.4322(15) . ?
O4 C35 1.4288(15) . ?
O4 C36 1.4236(15) . ?
O5 C37 1.4280(16) . ?
O5 C38 1.4208(16) . ?
O6 C39 1.4266(16) . ?
O6 C40 1.4286(16) . ?
O7 C42 1.421(2) . ?
O7 C45 1.428(2) . ?
O8 C46 1.420(7) . ?
O8 C49 1.419(6) . ?
O8* C46 1.442(19) . ?
O8* C49* 1.461(19) . ?
C30 C31 1.499(2) . ?
C32 C33 1.498(2) . ?
C34 C35 1.4950(19) . ?
C36 C37 1.497(2) . ?
C38 C39 1.499(2) . ?
C40 C41 1.499(2) . ?
C42 C43 1.492(3) . ?
C42 C43* 1.480(12) . ?
C43 C44 1.573(5) . ?
C43* C44* 1.653(19) . ?
C44 C45 1.472(3) . ?
C44* C45 1.818(13) . ?
C46 C47 1.500(2) . ?
C47 C48 1.511(3) . ?
C47 C48* 1.517(7) . ?
C48 C49 1.504(4) . ?
C48* C49* 1.519(12) . ?
O9 C50 1.4194(19) . ?
O9 C53 1.426(2) . ?
C50 C51 1.516(2) . ?
C50 C51* 1.480(6) . ?
C51 C52 1.565(4) . ?
C51* C52* 1.419(15) . ?
C52 C53 1.515(5) . ?
C52* C53 1.562(14) . ?
